data_7228227
loop_
_publ_author_name
'Konieczny, Krzysztof'
'Bakowicz, Julia'
'Galica, Tomasz'
'Siedlecka, Renata'
'Turowska-Tyrk, Ilona'

_publ_section_title
;
 The reasons for the photochemical behaviour of propylamine
 4-(2,4,6-triisopropylbenzoyl)benzoate during the Norrish-Yang reaction
;
_journal_name_full CrystEngComm
_journal_paper_doi 10.1039/C7CE00558J
_journal_year 2017
_chemical_formula_sum 'C26 H37 N O3'
_chemical_formula_weight 411.56
_chemical_properties_physical ', Photo-sensitive'
_space_group_crystal_system monoclinic
_space_group_IT_number 14
_space_group_name_Hall '-P 2ybc'
_space_group_name_H-M_alt 'P 1 21/c 1'
_symmetry_space_group_name_Hall '-P 2ybc'
_symmetry_space_group_name_H-M 'P 1 21/c 1'
_atom_sites_solution_hydrogens mixed
_atom_sites_solution_primary direct
_atom_sites_solution_secondary difmap
_audit_creation_method SHELXL-2014/7
_audit_update_record
;
2017-03-23 deposited with the CCDC.
2017-05-04 downloaded from the CCDC.
;
_cell_angle_alpha 90
_cell_angle_beta 95.50(2)
_cell_angle_gamma 90
_cell_formula_units_Z 4
_cell_length_a 23.695(8)
_cell_length_b 6.000(9)
_cell_length_c 16.575(3)
_cell_measurement_pressure 1000000
_cell_measurement_reflns_used 490
_cell_measurement_temperature 299(2)
_cell_measurement_theta_max 21.2130
_cell_measurement_theta_min 5.7360
_cell_volume 2346(4)
_computing_cell_refinement 'CrysAlisPro (Agilent Technologies, 2014)'
_computing_data_collection 'CrysAlisPro (Agilent Technologies, 2014)'
_computing_data_reduction 'CrysAlisPro (Rigaku Oxford Diffraction, 2016)'
_computing_molecular_graphics 'ORTEP-3 for Windows (Farrugia, 2012)'
_computing_publication_material 'SHELXL-2014/7 (Sheldrick, 2015)'
_computing_structure_refinement 'SHELXL-2014/7 (Sheldrick, 2015)'
_computing_structure_solution 'SHELXS-2013/1 (Sheldrick, 2008)'
_diffrn_ambient_pressure 1000000
_diffrn_ambient_temperature 299(2)
_diffrn_detector_area_resol_mean 15.9718
_diffrn_measured_fraction_theta_full 0.326
_diffrn_measured_fraction_theta_max 0.319
_diffrn_measurement_device_type 'KM4 with Eos CCD'
_diffrn_measurement_method '\w scans'
_diffrn_radiation_monochromator graphite
_diffrn_radiation_type MoK\a
_diffrn_radiation_wavelength 0.71073
_diffrn_reflns_av_R_equivalents 0.2894
_diffrn_reflns_av_unetI/netI 0.1977
_diffrn_reflns_Laue_measured_fraction_full 0.326
_diffrn_reflns_Laue_measured_fraction_max 0.319
_diffrn_reflns_limit_h_max 27
_diffrn_reflns_limit_h_min -28
_diffrn_reflns_limit_k_max 2
_diffrn_reflns_limit_k_min -2
_diffrn_reflns_limit_l_max 20
_diffrn_reflns_limit_l_min -19
_diffrn_reflns_number 9527
_diffrn_reflns_point_group_measured_fraction_full 0.326
_diffrn_reflns_point_group_measured_fraction_max 0.319
_diffrn_reflns_theta_full 25.242
_diffrn_reflns_theta_max 25.423
_diffrn_reflns_theta_min 5.756
_diffrn_source 'fine-focus sealed tube'
_exptl_absorpt_coefficient_mu 0.075
_exptl_absorpt_correction_T_max 1.00
_exptl_absorpt_correction_T_min 0.22
_exptl_absorpt_correction_type multi-scan
_exptl_absorpt_process_details 'Scale3 AbsPack (Agilent Technologies, 2014)'
_exptl_crystal_colour colourless
_exptl_crystal_density_diffrn 1.165
_exptl_crystal_description block
_exptl_crystal_F_000 896
_exptl_crystal_size_max 0.13
_exptl_crystal_size_mid 0.12
_exptl_crystal_size_min 0.10
_refine_diff_density_max 0.177
_refine_diff_density_min -0.203
_refine_diff_density_rms 0.045
_refine_ls_extinction_method none
_refine_ls_goodness_of_fit_ref 1.025
_refine_ls_hydrogen_treatment constr
_refine_ls_matrix_type full
_refine_ls_number_parameters 111
_refine_ls_number_reflns 1383
_refine_ls_number_restraints 32
_refine_ls_restrained_S_all 1.016
_refine_ls_R_factor_all 0.2913
_refine_ls_R_factor_gt 0.1252
_refine_ls_shift/su_max 0.001
_refine_ls_shift/su_mean 0.000
_refine_ls_structure_factor_coef Fsqd
_refine_ls_weighting_details 'w=1/[\s^2^(Fo^2^)+(0.2000P)^2^] where P=(Fo^2^+2Fc^2^)/3'
_refine_ls_weighting_scheme calc
_refine_ls_wR_factor_gt 0.3171
_refine_ls_wR_factor_ref 0.4152
_reflns_Friedel_coverage 0.000
_reflns_number_gt 441
_reflns_number_total 1383
_reflns_threshold_expression 'I > 2\s(I)'
_cod_data_source_file c7ce00558j1.cif
_cod_data_source_block 0minUV_1GPa
_cod_database_code 7228227
_shelx_shelxl_version_number 2014/7
_shelx_space_group_comment
;
The symmetry employed for this shelxl refinement is uniquely defined
by the following loop, which should always be used as a source of
symmetry information in preference to the above space-group names.
They are only intended as comments.
;
_shelx_estimated_absorpt_t_min 0.990
_shelx_estimated_absorpt_t_max 0.993

loop_
_space_group_symop_operation_xyz
'x, y, z'
'-x, y+1/2, -z+1/2'
'-x, -y, -z'
'x, -y-1/2, z-1/2'

loop_
_atom_site_label
_atom_site_type_symbol
_atom_site_fract_x
_atom_site_fract_y
_atom_site_fract_z
_atom_site_U_iso_or_equiv
_atom_site_adp_type
_atom_site_occupancy
_atom_site_site_symmetry_order
_atom_site_calc_flag
_atom_site_refinement_flags_posn
_atom_site_refinement_flags_adp
N1 N 0.5575(4) 0.672(6) 0.2691(5) 0.080(4) Uiso 1 1 d . .
H1A H 0.5659 0.7824 0.2364 0.119 Uiso 1 1 calc R U
H1B H 0.5263 0.7068 0.2923 0.119 Uiso 1 1 calc R U
H1C H 0.5516 0.5473 0.2404 0.119 Uiso 1 1 calc R U
C24 C 0.6048(6) 0.638(7) 0.3321(9) 0.097(4) Uiso 1 1 d . U
H24A H 0.6049 0.7536 0.3732 0.116 Uiso 1 1 calc R U
H24B H 0.6408 0.6427 0.3087 0.116 Uiso 1 1 calc R U
C25 C 0.5951(6) 0.401(7) 0.3702(9) 0.097(4) Uiso 1 1 d . U
H25A H 0.5909 0.2935 0.3265 0.116 Uiso 1 1 calc R U
H25B H 0.6291 0.3619 0.4046 0.116 Uiso 1 1 calc R U
C26 C 0.5472(6) 0.378(7) 0.4174(8) 0.121(6) Uiso 1 1 d . .
H26A H 0.5456 0.2281 0.4372 0.181 Uiso 1 1 calc R U
H26B H 0.5512 0.4797 0.4623 0.181 Uiso 1 1 calc R U
H26C H 0.5129 0.4111 0.3839 0.181 Uiso 1 1 calc R U
O1 O 0.2673(5) 1.384(6) 0.5421(7) 0.171(16) Uani 1 1 d . U
O2 O 0.4605(4) 0.807(4) 0.3315(5) 0.140(15) Uani 1 1 d D U
O3 O 0.4039(5) 0.516(4) 0.3250(7) 0.166(16) Uani 1 1 d D U
C7 C 0.2558(6) 1.192(5) 0.5261(11) 0.077(8) Uiso 1 1 d D .
C1 C 0.2022(3) 1.079(3) 0.5431(5) 0.0726(17) Uiso 1 1 d DG U
C2 C 0.1543(3) 1.082(3) 0.4884(4) 0.0726(17) Uiso 1 1 d DG U
C3 C 0.1053(2) 0.980(3) 0.5105(4) 0.0726(17) Uiso 1 1 d G U
H3 H 0.0725 0.9834 0.4747 0.087 Uiso 1 1 d G U
C4 C 0.1044(3) 0.872(3) 0.5854(5) 0.0726(17) Uiso 1 1 d DG U
C5 C 0.1521(3) 0.869(3) 0.6364(4) 0.0726(17) Uiso 1 1 d G U
H5 H 0.1510 0.7997 0.6866 0.087 Uiso 1 1 d G U
C6 C 0.2034(3) 0.964(3) 0.6182(4) 0.0726(17) Uiso 1 1 d DG U
C14 C 0.4159(7) 0.709(4) 0.3470(10) 0.077(8) Uiso 1 1 d D .
C8 C 0.2978(3) 1.068(3) 0.4809(4) 0.0726(17) Uiso 1 1 d DG U
C9 C 0.3492(4) 1.161(2) 0.4656(4) 0.0726(17) Uiso 1 1 d G U
H9 H 0.3579 1.3033 0.4842 0.087 Uiso 1 1 d G U
C10 C 0.3885(3) 1.046(3) 0.4230(5) 0.0726(17) Uiso 1 1 d G U
H10 H 0.4225 1.1119 0.4120 0.087 Uiso 1 1 d G U
C11 C 0.3753(3) 0.830(2) 0.3972(4) 0.0726(17) Uiso 1 1 d DG U
C12 C 0.3245(4) 0.738(2) 0.4104(5) 0.0726(17) Uiso 1 1 d G U
H12 H 0.3153 0.5986 0.3893 0.087 Uiso 1 1 d G U
C13 C 0.2861(3) 0.849(3) 0.4546(5) 0.0726(17) Uiso 1 1 d G U
H13 H 0.2529 0.7792 0.4668 0.087 Uiso 1 1 d G U
C15 C 0.1584(6) 1.202(4) 0.4063(6) 0.102(8) Uiso 1 1 d DG .
H15 H 0.1983 1.2344 0.3998 0.123 Uiso 1 1 d G U
C16 C 0.1277(9) 1.406(4) 0.4050(7) 0.18(3) Uani 1 1 d G .
H16A H 0.1307 1.4796 0.3540 0.264 Uiso 1 1 d G U
H16B H 0.0884 1.3761 0.4112 0.264 Uiso 1 1 d G U
H16C H 0.1431 1.4984 0.4489 0.264 Uiso 1 1 d G U
C17 C 0.1340(6) 1.032(4) 0.3335(7) 0.14(3) Uani 1 1 d G .
H17A H 0.1559 0.8981 0.3370 0.206 Uiso 1 1 d G U
H17B H 0.0950 0.9979 0.3396 0.206 Uiso 1 1 d G U
H17C H 0.1368 1.1003 0.2814 0.206 Uiso 1 1 d G U
C18 C 0.0490(5) 0.763(4) 0.6059(5) 0.081(5) Uiso 1 1 d DG .
H18 H 0.0193 0.7998 0.5626 0.097 Uiso 1 1 d G U
C19 C 0.0539(7) 0.506(4) 0.6092(8) 0.115(5) Uiso 1 1 d G U
H19A H 0.0185 0.4439 0.6226 0.172 Uiso 1 1 d G U
H19B H 0.0624 0.4510 0.5570 0.172 Uiso 1 1 d G U
H19C H 0.0836 0.4639 0.6500 0.172 Uiso 1 1 d G U
C20 C 0.0318(6) 0.866(4) 0.6864(7) 0.115(5) Uiso 1 1 d G U
H20A H -0.0026 0.7982 0.7008 0.172 Uiso 1 1 d G U
H20B H 0.0615 0.8426 0.7293 0.172 Uiso 1 1 d G U
H20C H 0.0257 1.0223 0.6788 0.172 Uiso 1 1 d G U
C21 C 0.2553(5) 0.959(5) 0.6771(6) 0.083(6) Uiso 1 1 d DG .
H21 H 0.2864 1.0048 0.6454 0.100 Uiso 1 1 d G U
C22 C 0.2518(7) 1.131(5) 0.7488(10) 0.11(4) Uani 1 1 d G U
H22A H 0.2866 1.1283 0.7837 0.172 Uiso 1 1 d G U
H22B H 0.2457 1.2767 0.7265 0.172 Uiso 1 1 d G U
H22C H 0.2208 1.0923 0.7798 0.172 Uiso 1 1 d G U
C23 C 0.2681(6) 0.725(5) 0.7087(10) 0.09(4) Uani 1 1 d G U
H23A H 0.3025 0.7268 0.7448 0.137 Uiso 1 1 d G U
H23B H 0.2373 0.6740 0.7377 0.137 Uiso 1 1 d G U
H23C H 0.2727 0.6286 0.6636 0.137 Uiso 1 1 d G U

loop_
_atom_site_aniso_label
_atom_site_aniso_U_11
_atom_site_aniso_U_22
_atom_site_aniso_U_33
_atom_site_aniso_U_23
_atom_site_aniso_U_13
_atom_site_aniso_U_12
O1 0.121(9) 0.32(5) 0.086(7) 0.000(15) 0.061(6) -0.033(16)
O2 0.096(7) 0.25(5) 0.080(6) -0.003(10) 0.026(5) 0.008(11)
O3 0.115(8) 0.31(5) 0.075(6) -0.017(15) 0.037(6) -0.007(15)
C16 0.165(16) 0.30(10) 0.069(9) 0.053(19) 0.021(9) 0.00(3)
C17 0.137(12) 0.21(10) 0.067(8) -0.002(17) -0.001(8) -0.008(19)
C22 0.166(14) 0.07(12) 0.105(12) -0.03(2) -0.018(10) 0.08(2)
C23 0.110(11) 0.07(12) 0.092(10) -0.015(19) -0.008(8) 0.06(2)

loop_
_atom_type_symbol
_atom_type_description
_atom_type_scat_dispersion_real
_atom_type_scat_dispersion_imag
_atom_type_scat_source
C C 0.0033 0.0016 'International Tables Vol C Tables 4.2.6.8 and 6.1.1.4'
H H 0.0000 0.0000 'International Tables Vol C Tables 4.2.6.8 and 6.1.1.4'
N N 0.0061 0.0033 'International Tables Vol C Tables 4.2.6.8 and 6.1.1.4'
O O 0.0106 0.0060 'International Tables Vol C Tables 4.2.6.8 and 6.1.1.4'

loop_
_geom_angle_atom_site_label_1
_geom_angle_atom_site_label_2
_geom_angle_atom_site_label_3
_geom_angle
N1 C24 C25 106(2)
C26 C25 C24 117(3)
O1 C7 C1 124.7(18)
O1 C7 C8 115.9(15)
C1 C7 C8 119.2(18)
C2 C1 C6 121.8
C2 C1 C7 122.1(10)
C6 C1 C7 116.1(11)
C1 C2 C3 118.3
C1 C2 C15 117.7(7)
C3 C2 C15 124.0(7)
C2 C3 C4 121.3
C5 C4 C3 118.6
C5 C4 C18 122.7(8)
C3 C4 C18 118.7(8)
C4 C5 C6 123.6
C5 C6 C1 116.2
C5 C6 C21 121.8(10)
C1 C6 C21 121.9(10)
O3 C14 O2 123.4(14)
O3 C14 C11 118.1(16)
O2 C14 C11 118.5(16)
C9 C8 C13 118.1
C9 C8 C7 121.9(11)
C13 C8 C7 119.9(11)
C8 C9 C10 122.1
C11 C10 C9 118.2
C12 C11 C10 120.3
C12 C11 C14 120.6(11)
C10 C11 C14 118.8(11)
C11 C12 C13 121.6
C12 C13 C8 119.4
C16 C15 C2 109.8(14)
C16 C15 C17 112.3
C2 C15 C17 107.9(12)
C4 C18 C19 111.8(15)
C4 C18 C20 108.6(10)
C19 C18 C20 113.0
C6 C21 C23 111.7(17)
C6 C21 C22 112.1(15)
C23 C21 C22 111.5

loop_
_geom_bond_atom_site_label_1
_geom_bond_atom_site_label_2
_geom_bond_distance
N1 C24 1.472(15)
C24 C25 1.58(5)
C25 C26 1.446(18)
O1 C7 1.21(4)
O2 C14 1.258(16)
O3 C14 1.239(19)
C7 C1 1.491(17)
C7 C8 1.499(17)
C1 C2 1.3830
C1 C6 1.4191
C2 C3 1.3922
C2 C15 1.552(14)
C3 C4 1.4009
C4 C5 1.3444
C4 C18 1.533(12)
C5 C6 1.4022
C6 C21 1.495(11)
C14 C11 1.517(9)
C8 C9 1.3864
C8 C13 1.4036
C9 C10 1.4013
C10 C11 1.3901
C11 C12 1.3610
C12 C13 1.3913
C15 C16 1.4215
C15 C17 1.6430
C18 C19 1.5467
C18 C20 1.5622
C21 C23 1.5176
C21 C22 1.5820
